data_2233920
loop_
_publ_author_name
'Zhao, Jing-Min'

_publ_section_title
;
 <small>DL</small>-Methyl
 4-(4-methoxyphenyl)-2,7,7-trimethyl-5-oxo-1,4,5,6,7,8-hexahydroquinoline-3-carboxylate
;
_journal_coeditor_code LD2046
_journal_issue 3
_journal_name_full 'Acta Crystallographica Section E'
_journal_page_first o745
_journal_paper_doi 10.1107/S1600536812005892
_journal_volume 68
_journal_year 2012
_chemical_formula_iupac 'C21 H25 N O4'
_chemical_formula_moiety 'C21 H25 N O4'
_chemical_formula_sum 'C21 H25 N O4'
_chemical_formula_weight 355.42
_chemical_name_systematic
;
DL-Methyl 4-(4-methoxyphenyl)-2,7,7-trimethyl-5-oxo-
1,4,5,6,7,8-hexahydroquinoline-3-carboxylate
;
_space_group_IT_number 114
_symmetry_cell_setting tetragonal
_symmetry_space_group_name_Hall 'P -4 2n'
_symmetry_space_group_name_H-M 'P -4 21 c'
_atom_sites_solution_hydrogens geom
_atom_sites_solution_primary direct
_atom_sites_solution_secondary difmap
_audit_creation_method SHELXL-97
_cell_angle_alpha 90.00
_cell_angle_beta 90.00
_cell_angle_gamma 90.00
_cell_formula_units_Z 8
_cell_length_a 16.058(2)
_cell_length_b 16.058(2)
_cell_length_c 14.343(3)
_cell_measurement_reflns_used 25
_cell_measurement_temperature 293(2)
_cell_measurement_theta_max 12
_cell_measurement_theta_min 9
_cell_volume 3698.5(10)
_computing_cell_refinement 'CAD-4 EXPRESS (Enraf--Nonius, 1994)'
_computing_data_collection 'CAD-4 EXPRESS (Enraf--Nonius, 1994)'
_computing_data_reduction 'XCAD4 (Harms & Wocadlo, 1996)'
_computing_molecular_graphics 'SHELXTL (Sheldrick, 2008)'
_computing_publication_material 'SHELXTL (Sheldrick, 2008)'
_computing_structure_refinement 'SHELXL97 (Sheldrick, 2008)'
_computing_structure_solution 'SHELXS97 (Sheldrick, 2008)'
_diffrn_ambient_temperature 293(2)
_diffrn_measured_fraction_theta_full 0.998
_diffrn_measured_fraction_theta_max 0.998
_diffrn_measurement_device_type 'Nonius CAD-4'
_diffrn_measurement_method \w/2\q
_diffrn_radiation_monochromator graphite
_diffrn_radiation_source 'fine-focus sealed tube'
_diffrn_radiation_type MoK\a
_diffrn_radiation_wavelength 0.71073
_diffrn_reflns_av_R_equivalents 0.0689
_diffrn_reflns_av_sigmaI/netI 0.1191
_diffrn_reflns_limit_h_max 19
_diffrn_reflns_limit_h_min 0
_diffrn_reflns_limit_k_max 19
_diffrn_reflns_limit_k_min -10
_diffrn_reflns_limit_l_max 17
_diffrn_reflns_limit_l_min 0
_diffrn_reflns_number 6166
_diffrn_reflns_theta_full 25.41
_diffrn_reflns_theta_max 25.41
_diffrn_reflns_theta_min 1.79
_diffrn_standards_decay_% 1
_diffrn_standards_interval_count 200
_diffrn_standards_interval_time 120
_diffrn_standards_number 3
_exptl_absorpt_coefficient_mu 0.088
_exptl_absorpt_correction_T_max 0.9913
_exptl_absorpt_correction_T_min 0.9826
_exptl_absorpt_correction_type psi-scan
_exptl_absorpt_process_details
;
For Semi-empirical absorption, see: (North <i>et al.</i>, 1968).
;
_exptl_crystal_colour 'light yellow'
_exptl_crystal_density_diffrn 1.277
_exptl_crystal_density_method 'not measured'
_exptl_crystal_description block
_exptl_crystal_F_000 1520
_exptl_crystal_size_max 0.20
_exptl_crystal_size_mid 0.10
_exptl_crystal_size_min 0.10
_platon_squeeze_details
;
?
;
_refine_diff_density_max 0.210
_refine_diff_density_min -0.186
_refine_ls_extinction_method none
_refine_ls_goodness_of_fit_ref 1.006
_refine_ls_hydrogen_treatment constr
_refine_ls_matrix_type full
_refine_ls_number_parameters 235
_refine_ls_number_reflns 3353
_refine_ls_number_restraints 0
_refine_ls_restrained_S_all 1.006
_refine_ls_R_factor_all 0.1470
_refine_ls_R_factor_gt 0.0663
_refine_ls_shift/su_max 0.000
_refine_ls_shift/su_mean 0.000
_refine_ls_structure_factor_coef Fsqd
_refine_ls_weighting_details 'calc w=1/[\s^2^(Fo^2^)+(0.0600P)^2^+0.0000P] where P=(Fo^2^+2Fc^2^)/3'
_refine_ls_weighting_scheme calc
_refine_ls_wR_factor_gt 0.1293
_refine_ls_wR_factor_ref 0.1607
_reflns_number_gt 1856
_reflns_number_total 3353
_reflns_threshold_expression >2sigma(I)
_cod_data_source_file ld2046.cif
_cod_data_source_block I
_cod_original_cell_volume 3698.5(11)
_cod_original_sg_symbol_H-M 'P -4 21c'
_cod_database_code 2233920
_cod_database_fobs_code 2233920

loop_
_symmetry_equiv_pos_as_xyz
'x, y, z'
'-x, -y, z'
'y, -x, -z'
'-y, x, -z'
'-x+1/2, y+1/2, -z+1/2'
'x+1/2, -y+1/2, -z+1/2'
'-y+1/2, -x+1/2, z+1/2'
'y+1/2, x+1/2, z+1/2'

loop_
_atom_site_type_symbol
_atom_site_label
_atom_site_fract_x
_atom_site_fract_y
_atom_site_fract_z
_atom_site_U_iso_or_equiv
_atom_site_adp_type
_atom_site_calc_flag
_atom_site_refinement_flags
_atom_site_occupancy
_atom_site_symmetry_multiplicity
N N 0.4727(3) 0.8718(2) 0.5450(2) 0.0371(11) Uani d . 1 1
H H0A 0.4565 0.8757 0.6020 0.044 Uiso calc R 1 1
O O1 0.4081(2) 0.9125(2) 0.2288(2) 0.0550(10) Uani d . 1 1
C C1 0.3498(3) 0.9515(3) 0.5073(3) 0.0404(13) Uani d . 1 1
H H1A 0.3695 1.0068 0.5234 0.049 Uiso calc R 1 1
H H1B 0.3265 0.9267 0.5631 0.049 Uiso calc R 1 1
O O2 0.3890(3) 0.5017(2) 0.2656(3) 0.0583(10) Uani d . 1 1
C C2 0.2815(3) 0.9593(3) 0.4341(3) 0.0344(12) Uani d . 1 1
O O3 0.6966(2) 0.7414(3) 0.4707(3) 0.0709(13) Uani d . 1 1
C C3 0.3222(3) 0.9807(3) 0.3409(3) 0.0406(13) Uani d . 1 1
H H3A 0.2799 0.9793 0.2926 0.049 Uiso calc R 1 1
H H3B 0.3435 1.0371 0.3441 0.049 Uiso calc R 1 1
O O4 0.6735(2) 0.7892(2) 0.3268(2) 0.0474(10) Uani d . 1 1
C C4 0.3928(3) 0.9230(3) 0.3128(3) 0.0357(13) Uani d . 1 1
C C5 0.4399(3) 0.8842(3) 0.3850(3) 0.0313(12) Uani d . 1 1
C C6 0.4217(3) 0.9006(3) 0.4758(3) 0.0339(12) Uani d . 1 1
C C7 0.5083(3) 0.8241(3) 0.3582(3) 0.0353(12) Uani d . 1 1
H H7A 0.5378 0.8467 0.3040 0.042 Uiso calc R 1 1
C C8 0.5700(3) 0.8157(3) 0.4383(3) 0.0331(12) Uani d . 1 1
C C9 0.5500(3) 0.8365(3) 0.5264(3) 0.0343(12) Uani d . 1 1
C C10 0.2205(3) 1.0282(3) 0.4621(4) 0.0581(16) Uani d . 1 1
H H10A 0.1952 1.0145 0.5207 0.087 Uiso calc R 1 1
H H10B 0.1781 1.0334 0.4152 0.087 Uiso calc R 1 1
H H10C 0.2499 1.0800 0.4678 0.087 Uiso calc R 1 1
C C11 0.2338(4) 0.8785(3) 0.4250(4) 0.0589(16) Uani d . 1 1
H H11A 0.2715 0.8346 0.4079 0.088 Uiso calc R 1 1
H H11B 0.1918 0.8843 0.3779 0.088 Uiso calc R 1 1
H H11C 0.2080 0.8652 0.4835 0.088 Uiso calc R 1 1
C C12 0.6027(3) 0.8290(3) 0.6124(3) 0.0445(14) Uani d . 1 1
H H12A 0.6556 0.8053 0.5962 0.067 Uiso calc R 1 1
H H12B 0.5752 0.7938 0.6568 0.067 Uiso calc R 1 1
H H12C 0.6111 0.8832 0.6391 0.067 Uiso calc R 1 1
C C13 0.4736(3) 0.7388(3) 0.3322(3) 0.0339(12) Uani d . 1 1
C C14 0.4306(3) 0.6932(3) 0.3972(3) 0.0427(14) Uani d . 1 1
H H14A 0.4208 0.7165 0.4555 0.051 Uiso calc R 1 1
C C15 0.4013(3) 0.6140(3) 0.3791(3) 0.0455(14) Uani d . 1 1
H H15A 0.3729 0.5843 0.4248 0.055 Uiso calc R 1 1
C C16 0.4147(3) 0.5795(3) 0.2921(3) 0.0402(13) Uani d . 1 1
C C17 0.4554(3) 0.6252(3) 0.2247(3) 0.0458(14) Uani d . 1 1
H H17A 0.4630 0.6028 0.1655 0.055 Uiso calc R 1 1
C C18 0.4852(3) 0.7040(3) 0.2445(3) 0.0442(14) Uani d . 1 1
H H18A 0.5133 0.7339 0.1987 0.053 Uiso calc R 1 1
C C19 0.3666(4) 0.4456(3) 0.3372(4) 0.0629(18) Uani d . 1 1
H H19A 0.3491 0.3938 0.3101 0.094 Uiso calc R 1 1
H H19B 0.3217 0.4688 0.3730 0.094 Uiso calc R 1 1
H H19C 0.4137 0.4361 0.3770 0.094 Uiso calc R 1 1
C C20 0.6523(3) 0.7785(3) 0.4173(3) 0.0394(13) Uani d . 1 1
C C21 0.7556(3) 0.7591(4) 0.3010(4) 0.0569(16) Uani d . 1 1
H H21A 0.7653 0.7700 0.2361 0.085 Uiso calc R 1 1
H H21B 0.7589 0.7003 0.3123 0.085 Uiso calc R 1 1
H H21C 0.7970 0.7872 0.3376 0.085 Uiso calc R 1 1

loop_
_atom_site_aniso_label
_atom_site_aniso_U_11
_atom_site_aniso_U_22
_atom_site_aniso_U_33
_atom_site_aniso_U_12
_atom_site_aniso_U_13
_atom_site_aniso_U_23
N 0.046(3) 0.048(3) 0.0169(19) 0.002(2) -0.0004(18) -0.0006(19)
O1 0.081(3) 0.063(3) 0.0214(16) 0.020(2) 0.0000(19) 0.0002(18)
C1 0.049(3) 0.041(3) 0.032(3) 0.008(3) 0.005(2) -0.006(2)
O2 0.072(3) 0.044(2) 0.060(2) -0.017(2) -0.007(2) -0.004(2)
C2 0.040(3) 0.027(3) 0.036(3) 0.005(3) 0.000(3) 0.003(2)
O3 0.051(3) 0.109(4) 0.052(2) 0.027(2) -0.004(2) 0.023(3)
C3 0.045(3) 0.033(3) 0.043(3) 0.005(3) 0.000(3) 0.008(3)
O4 0.044(2) 0.062(2) 0.036(2) 0.007(2) 0.0093(17) 0.0025(19)
C4 0.045(3) 0.034(3) 0.027(3) 0.000(3) -0.001(2) 0.001(2)
C5 0.035(3) 0.031(3) 0.029(3) 0.000(2) -0.007(2) 0.000(2)
C6 0.045(3) 0.032(3) 0.025(2) -0.003(3) 0.001(2) 0.002(2)
C7 0.035(3) 0.049(3) 0.022(2) 0.003(3) -0.001(2) 0.003(2)
C8 0.040(3) 0.035(3) 0.024(2) -0.003(2) 0.001(2) 0.002(2)
C9 0.040(3) 0.034(3) 0.029(3) -0.008(3) -0.004(2) 0.007(2)
C10 0.054(4) 0.066(4) 0.054(4) 0.013(3) 0.007(3) 0.008(3)
C11 0.056(4) 0.063(4) 0.058(4) -0.006(3) -0.003(3) 0.011(3)
C12 0.050(4) 0.053(3) 0.031(3) 0.001(3) -0.007(3) 0.002(2)
C13 0.030(3) 0.043(3) 0.028(3) 0.001(2) 0.000(2) -0.005(2)
C14 0.053(4) 0.047(4) 0.028(3) -0.004(3) 0.004(3) -0.004(3)
C15 0.047(4) 0.046(4) 0.043(3) -0.008(3) 0.003(3) 0.006(3)
C16 0.039(3) 0.036(3) 0.046(3) -0.005(3) -0.012(3) -0.004(3)
C17 0.059(4) 0.049(4) 0.029(3) -0.004(3) -0.005(3) -0.007(3)
C18 0.049(3) 0.058(4) 0.026(3) -0.004(3) -0.004(2) 0.001(3)
C19 0.063(4) 0.045(4) 0.081(4) -0.007(3) 0.013(4) 0.002(3)
C20 0.042(3) 0.043(3) 0.033(3) -0.006(3) 0.002(3) 0.000(3)
C21 0.037(3) 0.073(4) 0.061(4) 0.007(3) 0.014(3) 0.006(3)

loop_
_atom_type_symbol
_atom_type_description
_atom_type_scat_dispersion_real
_atom_type_scat_dispersion_imag
_atom_type_scat_source
C C 0.0033 0.0016 'International Tables Vol C Tables 4.2.6.8 and 6.1.1.4'
H H 0.0000 0.0000 'International Tables Vol C Tables 4.2.6.8 and 6.1.1.4'
N N 0.0061 0.0033 'International Tables Vol C Tables 4.2.6.8 and 6.1.1.4'
O O 0.0106 0.0060 'International Tables Vol C Tables 4.2.6.8 and 6.1.1.4'

loop_
_geom_angle_atom_site_label_1
_geom_angle_atom_site_label_2
_geom_angle_atom_site_label_3
_geom_angle
C6 N C9 122.2(4)
C6 N H0A 118.9
C9 N H0A 118.9
C6 C1 C2 113.3(4)
C6 C1 H1A 108.9
C2 C1 H1A 108.9
C6 C1 H1B 108.9
C2 C1 H1B 108.9
H1A C1 H1B 107.7
C16 O2 C19 117.2(4)
C11 C2 C1 110.7(4)
C11 C2 C3 109.5(4)
C1 C2 C3 108.2(4)
C11 C2 C10 108.6(4)
C1 C2 C10 109.9(4)
C3 C2 C10 109.9(4)
C4 C3 C2 114.5(4)
C4 C3 H3A 108.6
C2 C3 H3A 108.6
C4 C3 H3B 108.6
C2 C3 H3B 108.6
H3A C3 H3B 107.6
C20 O4 C21 115.5(4)
O1 C4 C5 122.7(5)
O1 C4 C3 119.3(4)
C5 C4 C3 118.0(4)
C6 C5 C4 119.8(4)
C6 C5 C7 121.6(4)
C4 C5 C7 118.6(4)
C5 C6 N 120.0(4)
C5 C6 C1 124.4(4)
N C6 C1 115.5(4)
C5 C7 C8 109.7(4)
C5 C7 C13 111.8(4)
C8 C7 C13 110.0(4)
C5 C7 H7A 108.4
C8 C7 H7A 108.4
C13 C7 H7A 108.4
C9 C8 C20 120.2(4)
C9 C8 C7 122.1(4)
C20 C8 C7 117.6(4)
C8 C9 N 119.6(4)
C8 C9 C12 128.1(5)
N C9 C12 112.3(4)
C2 C10 H10A 109.5
C2 C10 H10B 109.5
H10A C10 H10B 109.5
C2 C10 H10C 109.5
H10A C10 H10C 109.5
H10B C10 H10C 109.5
C2 C11 H11A 109.5
C2 C11 H11B 109.5
H11A C11 H11B 109.5
C2 C11 H11C 109.5
H11A C11 H11C 109.5
H11B C11 H11C 109.5
C9 C12 H12A 109.5
C9 C12 H12B 109.5
H12A C12 H12B 109.5
C9 C12 H12C 109.5
H12A C12 H12C 109.5
H12B C12 H12C 109.5
C14 C13 C18 117.9(5)
C14 C13 C7 119.8(4)
C18 C13 C7 122.2(4)
C13 C14 C15 122.4(5)
C13 C14 H14A 118.8
C15 C14 H14A 118.8
C14 C15 C16 119.1(5)
C14 C15 H15A 120.4
C16 C15 H15A 120.4
O2 C16 C17 115.7(5)
O2 C16 C15 124.7(5)
C17 C16 C15 119.5(5)
C18 C17 C16 120.5(5)
C18 C17 H17A 119.7
C16 C17 H17A 119.7
C17 C18 C13 120.5(5)
C17 C18 H18A 119.8
C13 C18 H18A 119.8
O2 C19 H19A 109.5
O2 C19 H19B 109.5
H19A C19 H19B 109.5
O2 C19 H19C 109.5
H19A C19 H19C 109.5
H19B C19 H19C 109.5
O3 C20 O4 121.7(5)
O3 C20 C8 126.7(4)
O4 C20 C8 111.5(4)
O4 C21 H21A 109.5
O4 C21 H21B 109.5
H21A C21 H21B 109.5
O4 C21 H21C 109.5
H21A C21 H21C 109.5
H21B C21 H21C 109.5

loop_
_geom_bond_atom_site_label_1
_geom_bond_atom_site_label_2
_geom_bond_distance
N C6 1.368(6)
N C9 1.389(6)
N H0A 0.8600
O1 C4 1.240(5)
C1 C6 1.485(7)
C1 C2 1.523(6)
C1 H1A 0.9700
C1 H1B 0.9700
O2 C16 1.370(6)
O2 C19 1.412(6)
C2 C11 1.512(7)
C2 C3 1.528(6)
C2 C10 1.532(6)
O3 C20 1.203(5)
C3 C4 1.518(6)
C3 H3A 0.9700
C3 H3B 0.9700
O4 C20 1.352(5)
O4 C21 1.453(5)
C4 C5 1.427(6)
C5 C6 1.360(6)
C5 C7 1.512(7)
C7 C8 1.523(6)
C7 C13 1.524(7)
C7 H7A 0.9800
C8 C9 1.346(6)
C8 C20 1.482(7)
C9 C12 1.501(6)
C10 H10A 0.9600
C10 H10B 0.9600
C10 H10C 0.9600
C11 H11A 0.9600
C11 H11B 0.9600
C11 H11C 0.9600
C12 H12A 0.9600
C12 H12B 0.9600
C12 H12C 0.9600
C13 C14 1.371(6)
C13 C18 1.390(6)
C14 C15 1.380(7)
C14 H14A 0.9300
C15 C16 1.382(6)
C15 H15A 0.9300
C16 C17 1.379(7)
C17 C18 1.382(7)
C17 H17A 0.9300
C18 H18A 0.9300
C19 H19A 0.9600
C19 H19B 0.9600
C19 H19C 0.9600
C21 H21A 0.9600
C21 H21B 0.9600
C21 H21C 0.9600

loop_
_geom_hbond_atom_site_label_D
_geom_hbond_atom_site_label_H
_geom_hbond_atom_site_label_A
_geom_hbond_site_symmetry_A
_geom_hbond_distance_DH
_geom_hbond_distance_HA
_geom_hbond_distance_DA
_geom_hbond_angle_DHA
N H0A O1 8_455 0.86 2.02 2.868(4) 169
C12 H12A O3 . 0.96 2.17 2.895(6) 131

loop_
_geom_torsion_atom_site_label_1
_geom_torsion_atom_site_label_2
_geom_torsion_atom_site_label_3
_geom_torsion_atom_site_label_4
_geom_torsion
C6 C1 C2 C11 73.4(6)
C6 C1 C2 C3 -46.7(5)
C6 C1 C2 C10 -166.7(4)
C11 C2 C3 C4 -69.0(5)
C1 C2 C3 C4 51.8(5)
C10 C2 C3 C4 171.8(4)
C2 C3 C4 O1 152.0(5)
C2 C3 C4 C5 -29.1(6)
O1 C4 C5 C6 177.8(5)
C3 C4 C5 C6 -1.0(7)
O1 C4 C5 C7 -3.5(8)
C3 C4 C5 C7 177.7(4)
C4 C5 C6 N -172.0(4)
C7 C5 C6 N 9.3(7)
C4 C5 C6 C1 5.6(8)
C7 C5 C6 C1 -173.0(5)
C9 N C6 C5 9.8(7)
C9 N C6 C1 -168.1(4)
C2 C1 C6 C5 20.1(7)
C2 C1 C6 N -162.1(4)
C6 C5 C7 C8 -22.5(6)
C4 C5 C7 C8 158.8(4)
C6 C5 C7 C13 99.8(5)
C4 C5 C7 C13 -78.9(5)
C5 C7 C8 C9 20.0(6)
C13 C7 C8 C9 -103.3(5)
C5 C7 C8 C20 -163.7(4)
C13 C7 C8 C20 72.9(5)
C20 C8 C9 N 179.7(4)
C7 C8 C9 N -4.2(7)
C20 C8 C9 C12 1.6(8)
C7 C8 C9 C12 177.7(5)
C6 N C9 C8 -12.4(7)
C6 N C9 C12 166.0(4)
C5 C7 C13 C14 -61.7(6)
C8 C7 C13 C14 60.4(6)
C5 C7 C13 C18 119.6(5)
C8 C7 C13 C18 -118.3(5)
C18 C13 C14 C15 2.0(8)
C7 C13 C14 C15 -176.8(5)
C13 C14 C15 C16 -0.8(8)
C19 O2 C16 C17 164.3(5)
C19 O2 C16 C15 -16.6(8)
C14 C15 C16 O2 179.8(5)
C14 C15 C16 C17 -1.2(8)
O2 C16 C17 C18 -178.9(5)
C15 C16 C17 C18 2.0(8)
C16 C17 C18 C13 -0.8(8)
C14 C13 C18 C17 -1.2(8)
C7 C13 C18 C17 177.6(5)
C21 O4 C20 O3 -4.9(7)
C21 O4 C20 C8 176.4(4)
C9 C8 C20 O3 23.6(8)
C7 C8 C20 O3 -152.7(5)
C9 C8 C20 O4 -157.8(5)
C7 C8 C20 O4 25.9(6)

loop_
_platon_squeeze_void_nr
_platon_squeeze_void_average_x
_platon_squeeze_void_average_y
_platon_squeeze_void_average_z
_platon_squeeze_void_volume
_platon_squeeze_void_count_electrons
1 0.000 0.000 0.000 7.2 0.0
2 0.500 0.500 0.000 36.6 0.7
3 0.000 1.000 0.500 36.6 0.7
4 0.500 0.500 0.500 7.2 0.0

loop_
_cod_related_entry_id
_cod_related_entry_database
_cod_related_entry_code
1 ChemSpider 2358001
